data_4344243
loop_
_publ_author_name
'Shivaiah, V.'
'Hajeebu, S.'
'Das, S.K.'

_publ_section_title
;
 The first one-dimensional heteropoly tungstovanadate coordination
 polymer: [(V(V) O4) W(VI)8 M4 O36 (V (IV) O)2]n- (M = 0.71V(IV) + 0.29
 W(VI), n=4.68)
;
_journal_name_full 'Inorganic Chemistry Communications'
_journal_page_first 996
_journal_page_last 999
_journal_volume 5
_journal_year 2002
_chemical_formula_sum 'O62 V5.8 W9.188'
_chemical_name_systematic
;
((V O4) W8 (V.71 W.29)4 O36 (V O)2 ) (H2 O)20 (N H4)5.3
;
_space_group_IT_number 82
_symmetry_space_group_name_Hall 'I -4'
_symmetry_space_group_name_H-M 'I -4'
_cell_angle_alpha 90
_cell_angle_beta 90
_cell_angle_gamma 90
_cell_formula_units_Z 2
_cell_length_a 15.8132
_cell_length_b 15.8132
_cell_length_c 11.1114
_cell_volume 2778.487
_citation_journal_id_ASTM ICCOFP
_cod_data_source_file Shivaiah_ICCOFP_2002_835.cif
_cod_data_source_block O62V5.8W9.188
_cod_database_code 4344243

loop_
_symmetry_equiv_pos_as_xyz
x,y,z
y,-x,-z
-x,-y,z
-y,x,-z
x+1/2,y+1/2,z+1/2
y+1/2,-x+1/2,-z+1/2
-x+1/2,-y+1/2,z+1/2
-y+1/2,x+1/2,-z+1/2

loop_
_atom_site_label
_atom_site_type_symbol
_atom_site_fract_x
_atom_site_fract_y
_atom_site_fract_z
_atom_site_occupancy
_atom_site_U_iso_or_equiv
O1 O-2 -0.9363 0.04 -0.5054 0.5 0.0
O9 O-2 -0.9473 -0.0815 -0.2595 1 0.0
O3 O-2 -0.809 -0.1369 -0.1411 1 0.0
O16 O-2 -1.5213 0.1382 -0.0001 1 0.0
O12 O-2 -1.3713 0.1635 -0.2029 1 0.0
O8 O-2 -1.0604 -0.2255 -0.3291 1 0.0
O5 O-2 -0.7711 -0.0369 -0.3336 1 0.0
W1 W+6 -0.83817 -0.03424 -0.2151 1 0.0
O2 O-2 -0.8195 -0.2762 -0.0081 1 0.0
V2 V+4 -0.8762 -0.1901 0.0054 0.7 0.0
O4 O-2 -1.0758 -0.0482 -0.0847 1 0.0
W2 W+6 -1.03458 -0.16151 -0.21549 1 0.0
O7 O-2 -0.7968 0.0341 -0.1014 1 0.0
O17 O-2 -0.4118 -0.0397 0.2133 0.5 0.0
O10 O-2 -1.1107 -0.172 -0.1035 1 0.0
W3 W+6 -0.8749 -0.1901 -0.0048 0.297 0.0
O14 O-2 -0.8553 -0.3188 -0.3089 0.5 0.0
O6 O-2 -1.1016 -0.0663 -0.314 1 0.0
O13 O-2 -0.8625 -0.1993 -0.5062 1 0.0
O18 O-2 -0.3713 0.0317 0.0153 0.5 0.0
O11 O-2 -0.9501 -0.2326 -0.1421 1 0.0
V3 V+5 -1 0 -0.3706 1 0.0
V1 V+5 -1 0 0 1 0.0
O15 O-2 -0.8319 -0.296 -0.2839 0.5 0.0
